data_4315146
loop_
_publ_author_name
'Julia V. Zaikina'
'Young-Jung Jo'
'Susan E. Latturner'

_publ_contact_author_address
;
Department of Chemistry
Dittmer Bldg.
Florida State University
Tallahassee, FL 32306-4390
;
_publ_contact_author_email latturne@chem.fsu.edu
_publ_contact_author_fax '850 644 8281'
_publ_contact_author_name 'Susan E. Latturner'
_publ_contact_author_phone '850 644 4074'
_publ_section_title
;
 Ruthenium Intermetallics Grown from La-Ni Flux: Synthesis, Structure, and
 Physical Properties
;
_journal_name_full 'Inorganic Chemistry'
_journal_page_first 2773
_journal_page_last 2781
_journal_paper_doi 10.1021/ic902151d
_journal_volume 49
_journal_year 2010
_chemical_formula_moiety 'Al La2 Ni1.24 Ru0.76'
_chemical_formula_sum 'Al La2 Ni1.24 Ru0.76'
_chemical_formula_weight 454.77
_chemical_name_common 'lanthanum-ruthenium aluminide'
_chemical_name_systematic 'lanthanum-ruthenium aluminide'
_space_group_IT_number 15
_symmetry_cell_setting monoclinic
_symmetry_space_group_name_Hall '-C 2yc'
_symmetry_space_group_name_H-M 'C 1 2/c 1'
_atom_sites_solution_hydrogens none
_atom_sites_solution_primary direct
_atom_sites_solution_secondary difmap
_audit_creation_date 2009-09-01
_audit_creation_method SHELXL-97
_cell_angle_alpha 90.00
_cell_angle_beta 104.2750(10)
_cell_angle_gamma 90.00
_cell_formula_units_Z 4
_cell_length_a 9.9001(3)
_cell_length_b 5.73530(10)
_cell_length_c 7.8452(2)
_cell_measurement_temperature 295(2)
_cell_volume 431.697(19)
_computing_cell_refinement 'Saint (Bruker, 2008)'
_computing_data_collection 'APEX2 (Bruker, 2008)'
_computing_data_reduction 'Saint (Bruker, 2008)'
_computing_publication_material 'SHELXL-97 (Sheldrick, 1997)'
_computing_structure_refinement 'SHELXL-97 (Sheldrick, 1997)'
_computing_structure_solution 'SHELXS-97 (Sheldrick, 1990)'
_diffrn_ambient_temperature 295(2)
_diffrn_measured_fraction_theta_full 0.940
_diffrn_measured_fraction_theta_max 0.940
_diffrn_measurement_device_type 'Bruker APEX II CCD area-detector'
_diffrn_measurement_method '\f and  \w scans'
_diffrn_radiation_monochromator graphite
_diffrn_radiation_source 'fine-focus sealed tube'
_diffrn_radiation_type MoK\a
_diffrn_radiation_wavelength 0.71073
_diffrn_reflns_av_R_equivalents 0.0160
_diffrn_reflns_av_sigmaI/netI 0.0165
_diffrn_reflns_limit_h_max 12
_diffrn_reflns_limit_h_min -13
_diffrn_reflns_limit_k_max 8
_diffrn_reflns_limit_k_min -8
_diffrn_reflns_limit_l_max 11
_diffrn_reflns_limit_l_min -9
_diffrn_reflns_number 2371
_diffrn_reflns_theta_full 32.47
_diffrn_reflns_theta_max 32.47
_diffrn_reflns_theta_min 4.14
_exptl_absorpt_coefficient_mu 27.305
_exptl_absorpt_correction_T_max 0.2911
_exptl_absorpt_correction_T_min 0.2509
_exptl_absorpt_correction_type multi-scan
_exptl_absorpt_process_details 'SADABS (Bruker, 2008)'
_exptl_crystal_colour 'metallic dark grey'
_exptl_crystal_density_diffrn 6.997
_exptl_crystal_density_method 'not measured'
_exptl_crystal_description block
_exptl_crystal_F_000 781
_exptl_crystal_size_max 0.07
_exptl_crystal_size_mid 0.06
_exptl_crystal_size_min 0.06
_refine_diff_density_max 0.947
_refine_diff_density_min -0.839
_refine_diff_density_rms 0.196
_refine_ls_extinction_coef 0.00336(15)
_refine_ls_extinction_expression Fc^*^=kFc[1+0.001xFc^2^\l^3^/sin(2\q)]^-1/4^
_refine_ls_extinction_method SHELXL
_refine_ls_goodness_of_fit_ref 1.055
_refine_ls_hydrogen_treatment none
_refine_ls_matrix_type full
_refine_ls_number_parameters 26
_refine_ls_number_reflns 731
_refine_ls_number_restraints 0
_refine_ls_restrained_S_all 1.055
_refine_ls_R_factor_all 0.0161
_refine_ls_R_factor_gt 0.0150
_refine_ls_shift/su_max 0.000
_refine_ls_shift/su_mean 0.000
_refine_ls_structure_factor_coef Fsqd
_refine_ls_weighting_details 'calc w=1/[\s^2^(Fo^2^)+(0.0184P)^2^+1.0507P] where P=(Fo^2^+2Fc^2^)/3'
_refine_ls_weighting_scheme calc
_refine_ls_wR_factor_gt 0.0358
_refine_ls_wR_factor_ref 0.0363
_reflns_number_gt 706
_reflns_number_total 731
_reflns_threshold_expression >2sigma(I)
_cod_data_source_file ic902151d_si_002_3.cif
_cod_data_source_block La2Ni1_26Ru0_74Al
_cod_database_code 4315146

loop_
_symmetry_equiv_pos_as_xyz
'x, y, z'
'-x, y, -z+1/2'
'x+1/2, y+1/2, z'
'-x+1/2, y+1/2, -z+1/2'
'-x, -y, -z'
'x, -y, z-1/2'
'-x+1/2, -y+1/2, -z'
'x+1/2, -y+1/2, z-1/2'

loop_
_atom_site_label
_atom_site_type_symbol
_atom_site_fract_x
_atom_site_fract_y
_atom_site_fract_z
_atom_site_U_iso_or_equiv
_atom_site_adp_type
_atom_site_occupancy
_atom_site_symmetry_multiplicity
_atom_site_calc_flag
_atom_site_refinement_flags
_atom_site_disorder_assembly
_atom_site_disorder_group
La1 La 0.352431(17) 0.14093(3) 0.35219(2) 0.01234(7) Uani 1 1 d . . .
Ni2 Ni 0.13431(4) 0.13686(5) 0.00719(4) 0.01655(14) Uani 0.618(5) 1 d P . .
Ru2 Ru 0.13431(4) 0.13686(5) 0.00719(4) 0.01655(14) Uani 0.382(5) 1 d P . .
Al3 Al 0.0000 0.1222(2) 0.2500 0.0117(2) Uani 1 2 d S . .

loop_
_atom_site_aniso_label
_atom_site_aniso_U_11
_atom_site_aniso_U_22
_atom_site_aniso_U_33
_atom_site_aniso_U_23
_atom_site_aniso_U_13
_atom_site_aniso_U_12
La1 0.01175(11) 0.01209(9) 0.01304(10) -0.00041(5) 0.00280(6) -0.00032(5)
Ni2 0.0207(2) 0.01653(19) 0.01204(18) 0.00002(10) 0.00339(12) 0.00394(11)
Ru2 0.0207(2) 0.01653(19) 0.01204(18) 0.00002(10) 0.00339(12) 0.00394(11)
Al3 0.0116(6) 0.0129(5) 0.0106(5) 0.000 0.0027(4) 0.000

loop_
_atom_type_symbol
_atom_type_description
_atom_type_scat_dispersion_real
_atom_type_scat_dispersion_imag
_atom_type_scat_source
Al Al 0.0645 0.0514 'International Tables Vol C Tables 4.2.6.8 and 6.1.1.4'
Ni Ni 0.3393 1.1124 'International Tables Vol C Tables 4.2.6.8 and 6.1.1.4'
Ru Ru -1.2594 0.8363 'International Tables Vol C Tables 4.2.6.8 and 6.1.1.4'
La La -0.2871 2.4523 'International Tables Vol C Tables 4.2.6.8 and 6.1.1.4'

loop_
_geom_angle_atom_site_label_1
_geom_angle_atom_site_label_2
_geom_angle_atom_site_label_3
_geom_angle
_geom_angle_site_symmetry_1
_geom_angle_site_symmetry_3
_geom_angle_publ_flag
Ni2 La1 Ru2 138.268(11) . 8_556 ?
Ni2 La1 Ni2 138.268(11) . 8_556 ?
Ru2 La1 Ni2 0.000(16) 8_556 8_556 ?
Ni2 La1 Ru2 106.849(10) . 4 ?
Ru2 La1 Ru2 60.595(12) 8_556 4 ?
Ni2 La1 Ru2 60.595(12) 8_556 4 ?
Ni2 La1 Ni2 106.849(10) . 4 ?
Ru2 La1 Ni2 60.595(12) 8_556 4 ?
Ni2 La1 Ni2 60.595(12) 8_556 4 ?
Ru2 La1 Ni2 0.000(17) 4 4 ?
Ni2 La1 Ru2 105.746(10) . 4_545 ?
Ru2 La1 Ru2 107.232(9) 8_556 4_545 ?
Ni2 La1 Ru2 107.232(9) 8_556 4_545 ?
Ru2 La1 Ru2 138.781(13) 4 4_545 ?
Ni2 La1 Ru2 138.781(13) 4 4_545 ?
Ni2 La1 Ni2 105.746(10) . 4_545 ?
Ru2 La1 Ni2 107.232(9) 8_556 4_545 ?
Ni2 La1 Ni2 107.232(9) 8_556 4_545 ?
Ru2 La1 Ni2 138.781(13) 4 4_545 ?
Ni2 La1 Ni2 138.781(13) 4 4_545 ?
Ru2 La1 Ni2 0.000(14) 4_545 4_545 ?
Ni2 La1 Ru2 51.257(13) . 7 ?
Ru2 La1 Ru2 87.204(11) 8_556 7 ?
Ni2 La1 Ru2 87.204(11) 8_556 7 ?
Ru2 La1 Ru2 86.459(6) 4 7 ?
Ni2 La1 Ru2 86.459(6) 4 7 ?
Ru2 La1 Ru2 134.175(11) 4_545 7 ?
Ni2 La1 Ru2 134.175(11) 4_545 7 ?
Ni2 La1 Ni2 51.257(13) . 7 ?
Ru2 La1 Ni2 87.204(11) 8_556 7 ?
Ni2 La1 Ni2 87.204(11) 8_556 7 ?
Ru2 La1 Ni2 86.459(6) 4 7 ?
Ni2 La1 Ni2 86.459(6) 4 7 ?
Ru2 La1 Ni2 134.175(11) 4_545 7 ?
Ni2 La1 Ni2 134.175(11) 4_545 7 ?
Ru2 La1 Ni2 0.000(11) 7 7 ?
Ni2 La1 Ru2 86.298(10) . 6_556 ?
Ru2 La1 Ru2 134.892(13) 8_556 6_556 ?
Ni2 La1 Ru2 134.892(13) 8_556 6_556 ?
Ru2 La1 Ru2 107.730(9) 4 6_556 ?
Ni2 La1 Ru2 107.730(9) 4 6_556 ?
Ru2 La1 Ru2 50.399(13) 4_545 6_556 ?
Ni2 La1 Ru2 50.399(13) 4_545 6_556 ?
Ru2 La1 Ru2 137.529(7) 7 6_556 ?
Ni2 La1 Ru2 137.529(7) 7 6_556 ?
Ni2 La1 Ni2 86.298(10) . 6_556 ?
Ru2 La1 Ni2 134.892(13) 8_556 6_556 ?
Ni2 La1 Ni2 134.892(13) 8_556 6_556 ?
Ru2 La1 Ni2 107.730(9) 4 6_556 ?
Ni2 La1 Ni2 107.730(9) 4 6_556 ?
Ru2 La1 Ni2 50.399(13) 4_545 6_556 ?
Ni2 La1 Ni2 50.399(13) 4_545 6_556 ?
Ru2 La1 Ni2 137.529(7) 7 6_556 ?
Ni2 La1 Ni2 137.529(7) 7 6_556 ?
Ru2 La1 Ni2 0.000(12) 6_556 6_556 ?
Al3 Ni2 Al3 107.287(17) . 5 ?
Al3 Ni2 Ru2 130.81(2) . 7 ?
Al3 Ni2 Ru2 121.90(2) 5 7 ?
Al3 Ni2 Ni2 130.81(2) . 7 ?
Al3 Ni2 Ni2 121.90(2) 5 7 ?
Ru2 Ni2 Ni2 0.000(19) 7 7 ?
Al3 Ni2 La1 73.922(9) . . ?
Al3 Ni2 La1 144.94(2) 5 . ?
Ru2 Ni2 La1 66.477(14) 7 . ?
Ni2 Ni2 La1 66.477(14) 7 . ?
Al3 Ni2 La1 73.690(15) . 8_455 ?
Al3 Ni2 La1 71.610(18) 5 8_455 ?
Ru2 Ni2 La1 119.637(17) 7 8_455 ?
Ni2 Ni2 La1 119.637(17) 7 8_455 ?
La1 Ni2 La1 137.712(12) . 8_455 ?
Al3 Ni2 La1 71.68(3) . 4_545 ?
Al3 Ni2 La1 73.41(2) 5 4_545 ?
Ru2 Ni2 La1 120.737(18) 7 4_545 ?
Ni2 Ni2 La1 120.737(18) 7 4_545 ?
La1 Ni2 La1 74.014(8) . 4_545 ?
La1 Ni2 La1 119.405(12) 8_455 4_545 ?
Al3 Ni2 Ru2 53.849(19) . 5 ?
Al3 Ni2 Ru2 53.439(11) 5 5 ?
Ru2 Ni2 Ru2 175.33(3) 7 5 ?
Ni2 Ni2 Ru2 175.33(3) 7 5 ?
La1 Ni2 Ru2 117.339(16) . 5 ?
La1 Ni2 Ru2 59.799(11) 8_455 5 ?
La1 Ni2 Ru2 59.606(10) 4_545 5 ?
Al3 Ni2 La1 75.57(3) . 4 ?
Al3 Ni2 La1 141.58(2) 5 4 ?
Ru2 Ni2 La1 66.220(12) 7 4 ?
Ni2 Ni2 La1 66.220(12) 7 4 ?
La1 Ni2 La1 73.390(8) . 4 ?
La1 Ni2 La1 72.768(9) 8_455 4 ?
La1 Ni2 La1 138.781(13) 4_545 4 ?
Ru2 Ni2 La1 116.932(17) 5 4 ?
Al3 Ni2 La1 145.42(2) . 7 ?
Al3 Ni2 La1 70.081(18) 5 7 ?
Ru2 Ni2 La1 62.266(13) 7 7 ?
Ni2 Ni2 La1 62.266(13) 7 7 ?
La1 Ni2 La1 128.743(13) . 7 ?
La1 Ni2 La1 72.933(9) 8_455 7 ?
La1 Ni2 La1 134.476(12) 4_545 7 ?
Ru2 Ni2 La1 113.858(16) 5 7 ?
La1 Ni2 La1 86.156(8) 4 7 ?
Al3 Ni2 La1 142.54(3) . 6 ?
Al3 Ni2 La1 71.306(12) 5 6 ?
Ru2 Ni2 La1 63.381(13) 7 6 ?
Ni2 Ni2 La1 63.381(13) 7 6 ?
La1 Ni2 La1 86.745(10) . 6 ?
La1 Ni2 La1 134.892(13) 8_455 6 ?
La1 Ni2 La1 72.270(9) 4_545 6 ?
Ru2 Ni2 La1 113.372(15) 5 6 ?
La1 Ni2 La1 129.601(13) 4 6 ?
La1 Ni2 La1 70.954(8) 7 6 ?
Ru2 Al3 Ni2 0.000(12) 2 2 ?
Ru2 Al3 Ni2 176.26(5) 2 . ?
Ni2 Al3 Ni2 176.26(5) 2 . ?
Ru2 Al3 Ru2 109.55(2) 2 5 ?
Ni2 Al3 Ru2 109.55(2) 2 5 ?
Ni2 Al3 Ru2 72.713(17) . 5 ?
Ru2 Al3 Ni2 109.55(2) 2 5 ?
Ni2 Al3 Ni2 109.55(2) 2 5 ?
Ni2 Al3 Ni2 72.713(17) . 5 ?
Ru2 Al3 Ni2 0.000(16) 5 5 ?
Ru2 Al3 Ru2 72.713(17) 2 6_556 ?
Ni2 Al3 Ru2 72.713(17) 2 6_556 ?
Ni2 Al3 Ru2 109.55(2) . 6_556 ?
Ru2 Al3 Ru2 110.08(4) 5 6_556 ?
Ni2 Al3 Ru2 110.08(4) 5 6_556 ?
Ru2 Al3 Ni2 72.713(17) 2 6_556 ?
Ni2 Al3 Ni2 72.713(17) 2 6_556 ?
Ni2 Al3 Ni2 109.55(2) . 6_556 ?
Ru2 Al3 Ni2 110.08(4) 5 6_556 ?
Ni2 Al3 Ni2 110.08(4) 5 6_556 ?
Ru2 Al3 Ni2 0.000(11) 6_556 6_556 ?
Ru2 Al3 La1 60.661(16) 2 3_445 ?
Ni2 Al3 La1 60.661(16) 2 3_445 ?
Ni2 Al3 La1 122.98(4) . 3_445 ?
Ru2 Al3 La1 62.53(2) 5 3_445 ?
Ni2 Al3 La1 62.53(2) 5 3_445 ?
Ru2 Al3 La1 60.42(2) 6_556 3_445 ?
Ni2 Al3 La1 60.42(2) 6_556 3_445 ?
Ru2 Al3 La1 122.98(4) 2 4_545 ?
Ni2 Al3 La1 122.98(4) 2 4_545 ?
Ni2 Al3 La1 60.661(16) . 4_545 ?
Ru2 Al3 La1 60.42(2) 5 4_545 ?
Ni2 Al3 La1 60.42(2) 5 4_545 ?
Ru2 Al3 La1 62.53(2) 6_556 4_545 ?
Ni2 Al3 La1 62.53(2) 6_556 4_545 ?
La1 Al3 La1 67.14(2) 3_445 4_545 ?
Ru2 Al3 La1 120.878(9) 2 . ?
Ni2 Al3 La1 120.878(9) 2 . ?
Ni2 Al3 La1 58.983(8) . . ?
Ru2 Al3 La1 120.24(2) 5 . ?
Ni2 Al3 La1 120.24(2) 5 . ?
Ru2 Al3 La1 62.151(9) 6_556 . ?
Ni2 Al3 La1 62.151(9) 6_556 . ?
La1 Al3 La1 117.37(3) 3_445 . ?
La1 Al3 La1 66.000(10) 4_545 . ?
Ru2 Al3 La1 58.983(8) 2 2 ?
Ni2 Al3 La1 58.983(8) 2 2 ?
Ni2 Al3 La1 120.878(9) . 2 ?
Ru2 Al3 La1 62.151(9) 5 2 ?
Ni2 Al3 La1 62.151(9) 5 2 ?
Ru2 Al3 La1 120.24(2) 6_556 2 ?
Ni2 Al3 La1 120.24(2) 6_556 2 ?
La1 Al3 La1 66.000(10) 3_445 2 ?
La1 Al3 La1 117.37(3) 4_545 2 ?
La1 Al3 La1 176.36(4) . 2 ?

loop_
_geom_bond_atom_site_label_1
_geom_bond_atom_site_label_2
_geom_bond_distance
_geom_bond_site_symmetry_2
_geom_bond_publ_flag
La1 Ni2 3.0178(4) . ?
La1 Ru2 3.0359(4) 8_556 ?
La1 Ni2 3.0359(4) 8_556 ?
La1 Ru2 3.0419(3) 4 ?
La1 Ni2 3.0419(3) 4 ?
La1 Ru2 3.0855(3) 4_545 ?
La1 Ni2 3.0855(3) 4_545 ?
La1 Ru2 3.1262(4) 7 ?
La1 Ni2 3.1262(4) 7 ?
La1 Ru2 3.1583(4) 6_556 ?
La1 Ni2 3.1583(4) 6_556 ?
Ni2 Al3 2.5793(4) . ?
Ni2 Al3 2.5929(7) 5 ?
Ni2 Ru2 2.6593(7) 7 ?
Ni2 Ni2 2.6593(7) 7 ?
Ni2 La1 3.0359(4) 8_455 ?
Ni2 La1 3.0419(3) 4_545 ?
Ni2 Ru2 3.0662(7) 5 ?
Ni2 La1 3.0855(3) 4 ?
Ni2 La1 3.1262(4) 7 ?
Ni2 La1 3.1583(4) 6 ?
Al3 Ru2 2.5793(4) 2 ?
Al3 Ni2 2.5793(4) 2 ?
Al3 Ru2 2.5929(7) 5 ?
Al3 Ni2 2.5929(7) 5 ?
Al3 Ru2 2.5929(7) 6_556 ?
Al3 Ni2 2.5929(7) 6_556 ?
Al3 La1 3.3126(10) 3_445 ?
Al3 La1 3.3126(10) 4_545 ?
Al3 La1 3.3836(2) 2 ?
